data_9017726
loop_
_publ_author_name
'Karimova, O. V.'
'Zolotarev, A. A.'
'Johanson, B. S.'
'Evstigneeva, T. L.'

_publ_section_title
;
 The crystal structure of arsenopalladinite, Pd8As2.5Sb0.5,
 and its relation to mertieite-II, Pd8Sb2.5As0.5
;
_journal_name_full 'Mineralogical Magazine'
_journal_page_first 746
_journal_page_last 752
_journal_volume 84
_journal_year 2020
_chemical_compound_source 'Kaarreoja River, Inari commune, Finnish Lapland, Finland'
_chemical_formula_sum 'As5 Pd16 Sb'
_chemical_name_mineral Arsenopalladinite
_space_group_IT_number 2
_space_group_name_Hall '-P 1'
_space_group_name_H-M_alt 'P -1'
_symmetry_space_group_name_H-M 'P -1'
_cell_angle_alpha 98.869
_cell_angle_beta 102.566
_cell_angle_gamma 119.096
_cell_length_a 7.3344
_cell_length_b 7.3870
_cell_length_c 7.5255
_cell_formula_units_Z 1
_cell_volume 331.190
_database_code_amcsd 0020905
_exptl_crystal_density_diffrn 11.026
_cod_data_source_file inputs/fixed/downloads/18/18633.cif
_cod_data_source_block 18633
_cod_original_formula_sum 'Pd16 Sb As5'
_cod_database_code 9017726

loop_
_space_group_symop_operation_xyz
x,y,z
-x,-y,-z

loop_
_atom_site_aniso_label
_atom_site_aniso_U_11
_atom_site_aniso_U_22
_atom_site_aniso_U_33
_atom_site_aniso_U_12
_atom_site_aniso_U_13
_atom_site_aniso_U_23
Pd1 0.01760 0.01340 0.02110 0.00800 0.00870 0.00650
Pd2 0.01390 0.01200 0.01870 0.00540 0.00050 0.00500
Pd3 0.01560 0.01290 0.03120 0.00340 0.01530 0.00140
Pd4 0.03300 0.00890 0.01880 0.00590 -0.00450 0.00530
Pd5 0.03340 0.03110 0.01590 0.02870 0.00440 0.00450
Pd6 0.02090 0.01200 0.01890 -0.00020 -0.00160 0.00910
Pd7 0.01030 0.03170 0.01710 0.00280 0.00600 0.00610
Pd8 0.02810 0.04470 0.02940 0.03140 0.02000 0.02540
Sb1 0.01080 0.00790 0.01330 0.00540 0.00600 0.00540
As1 0.01040 0.00990 0.01640 0.00450 0.00510 0.00570
As2 0.01610 0.01650 0.01580 0.01140 0.00800 0.00670
As3 0.00880 0.00850 0.02370 0.00470 0.00270 0.00840

loop_
_atom_site_label
_atom_site_fract_x
_atom_site_fract_y
_atom_site_fract_z
_atom_site_U_iso_or_equiv
Pd1 0.43570 0.05665 0.15926 0.01700
Pd2 0.18140 0.12257 0.39072 0.01650
Pd3 0.78960 0.50030 0.39320 0.02120
Pd4 0.37780 0.41680 0.15203 0.02520
Pd5 0.05060 0.71010 -0.20324 0.02250
Pd6 -0.01350 0.30950 -0.15586 0.02260
Pd7 0.72300 0.84740 0.20667 0.02360
Pd8 0.40920 0.77400 0.39540 0.02470
Sb1 0.00000 0.00000 0.00000 0.00980
As1 0.50000 0.50000 0.50000 0.01240
As2 0.16770 0.83450 -0.47390 0.01410
As3 0.33450 0.67530 0.00150 0.01370

loop_
_cod_related_entry_id
_cod_related_entry_database
_cod_related_entry_code
1 AMCSD 0020905
